data_4103686
loop_
_publ_author_name
'Cl\'ement Camp'
'Victor Mougel'
'Pawel Horeglad'
'Jacques P\'ecaut'
'Marinella Mazzanti'

_publ_section_title
;
 Multielectron Redox Reactions Involving C-C Coupling and Cleavage in
 Uranium Schiff Base Complexes
;
_journal_name_full 'Journal of the American Chemical Society'
_journal_page_first 17374
_journal_page_last 17377
_journal_paper_doi 10.1021/ja1089364
_journal_volume 132
_journal_year 2010
_chemical_formula_sum 'C87.27 H99.27 N8.65 Na2 O16 U'
_chemical_formula_weight 1809.38
_chemical_name_systematic
; 
 ? 
;
_space_group_IT_number 14
_symmetry_cell_setting monoclinic
_symmetry_space_group_name_Hall '-P 2yn'
_symmetry_space_group_name_H-M 'P 1 21/n 1'
_atom_sites_solution_hydrogens geom
_atom_sites_solution_primary direct
_atom_sites_solution_secondary difmap
_audit_creation_method SHELXL-97
_cell_angle_alpha 90.00
_cell_angle_beta 116.62(3)
_cell_angle_gamma 90.00
_cell_formula_units_Z 4
_cell_length_a 14.019(3)
_cell_length_b 45.018(9)
_cell_length_c 14.960(3)
_cell_measurement_reflns_used 4599
_cell_measurement_temperature 150(2)
_cell_measurement_theta_max 27.8687
_cell_measurement_theta_min 3.2640
_cell_volume 8441(4)
_computing_cell_refinement
;
CrysAlisPro, Oxford Diffraction Ltd.,
Version 1.171.33.55 (release 05-01-2010 CrysAlis171 .NET)
(compiled Jan  5 2010,16:28:46)
;
_computing_data_collection
;
CrysAlisPro, Oxford Diffraction Ltd.,
Version 1.171.33.55 (release 05-01-2010 CrysAlis171 .NET)
(compiled Jan  5 2010,16:28:46)
;
_computing_data_reduction
;
CrysAlisPro, Oxford Diffraction Ltd.,
Version 1.171.33.55 (release 05-01-2010 CrysAlis171 .NET)
(compiled Jan  5 2010,16:28:46)
;
_computing_structure_refinement 'SHELXL-97 (Sheldrick, 1997)'
_computing_structure_solution 'SHELXS-97 (Sheldrick, 1990)'
_diffrn_ambient_temperature 150(2)
_diffrn_detector_area_resol_mean 15.9653
_diffrn_measured_fraction_theta_full 0.995
_diffrn_measured_fraction_theta_max 0.995
_diffrn_measurement_details
;
  1 omega   63.00  103.50   0.7500   80.0000
omega____ theta____ kappa____ phi______ frames
    -       28.0166  179.0000   30.0000 54

  2 omega -124.00  -34.00   0.7500   80.0000
omega____ theta____ kappa____ phi______ frames
    -      -29.4229  179.0000   60.0000 120

  3 omega   30.00   55.50   0.7500   80.0000
omega____ theta____ kappa____ phi______ frames
    -      -29.4229   37.0000 -150.0000 34

;
_diffrn_measurement_device_type 'Xcalibur, Sapphire3'
_diffrn_measurement_method '\w scans'
_diffrn_radiation_monochromator graphite
_diffrn_radiation_source 'fine-focus sealed tube'
_diffrn_radiation_type MoK\a
_diffrn_radiation_wavelength 0.71073
_diffrn_reflns_av_R_equivalents 0.0000
_diffrn_reflns_av_sigmaI/netI 0.1463
_diffrn_reflns_limit_h_max 15
_diffrn_reflns_limit_h_min -17
_diffrn_reflns_limit_k_max 56
_diffrn_reflns_limit_k_min 0
_diffrn_reflns_limit_l_max 18
_diffrn_reflns_limit_l_min 0
_diffrn_reflns_number 17185
_diffrn_reflns_theta_full 26.30
_diffrn_reflns_theta_max 26.37
_diffrn_reflns_theta_min 3.28
_exptl_absorpt_coefficient_mu 2.004
_exptl_absorpt_correction_T_max 0.9591
_exptl_absorpt_correction_T_min 0.4559
_exptl_absorpt_correction_type multi-scan
_exptl_absorpt_process_details
;
CrysAlisPro, Oxford Diffraction Ltd.,
Version 1.171.33.55 (release 05-01-2010 CrysAlis171 .NET)
(compiled Jan  5 2010,16:28:46)
empirical absorption correction using spherical harmonics,
 implemented in SCALE3 ABSPACK scaling algorithm.
;
_exptl_crystal_colour black
_exptl_crystal_density_diffrn 1.424
_exptl_crystal_density_method 'not measured'
_exptl_crystal_description plate
_exptl_crystal_F_000 3702
_exptl_crystal_size_max 0.47
_exptl_crystal_size_mid 0.20
_exptl_crystal_size_min 0.02
_refine_diff_density_max 1.283
_refine_diff_density_min -2.309
_refine_diff_density_rms 0.101
_refine_ls_extinction_method none
_refine_ls_goodness_of_fit_ref 0.907
_refine_ls_hydrogen_treatment constr
_refine_ls_matrix_type full
_refine_ls_number_parameters 1045
_refine_ls_number_reflns 17185
_refine_ls_number_restraints 6
_refine_ls_restrained_S_all 0.909
_refine_ls_R_factor_all 0.1213
_refine_ls_R_factor_gt 0.0581
_refine_ls_shift/su_max 0.086
_refine_ls_shift/su_mean 0.004
_refine_ls_structure_factor_coef Fsqd
_refine_ls_weighting_details 'calc w=1/[\s^2^(Fo^2^)+(0.0424P)^2^+0.0000P] where P=(Fo^2^+2Fc^2^)/3'
_refine_ls_weighting_scheme calc
_refine_ls_wR_factor_gt 0.0977
_refine_ls_wR_factor_ref 0.1083
_reflns_number_gt 9506
_reflns_number_total 17185
_reflns_threshold_expression >2sigma(I)
_cod_data_source_file ja1089364_si_003.cif
_cod_data_source_block cc_global
_cod_original_cell_volume 8440(3)
_cod_database_code 4103686

loop_
_symmetry_equiv_pos_as_xyz
'x, y, z'
'-x+1/2, y+1/2, -z+1/2'
'-x, -y, -z'
'x-1/2, -y-1/2, z-1/2'

loop_
_atom_site_label
_atom_site_type_symbol
_atom_site_fract_x
_atom_site_fract_y
_atom_site_fract_z
_atom_site_U_iso_or_equiv
_atom_site_adp_type
_atom_site_occupancy
_atom_site_symmetry_multiplicity
_atom_site_calc_flag
_atom_site_refinement_flags
U1 U 0.529463(18) 0.374713(5) 0.35274(2) 0.03143(7) Uani 1 1 d .
O1 O 0.6527(3) 0.37388(9) 0.2905(3) 0.0340(10) Uani 1 1 d .
O2 O 0.5027(3) 0.38874(9) 0.4891(3) 0.0388(11) Uani 1 1 d .
N1 N 0.4552(4) 0.39964(10) 0.1947(4) 0.0320(13) Uani 1 1 d .
N2 N 0.5217(4) 0.43304(10) 0.3571(5) 0.0306(12) Uani 1 1 d .
C1 C 0.6446(4) 0.36969(12) 0.2007(5) 0.0306(15) Uani 1 1 d .
C2 C 0.7352(5) 0.36268(13) 0.1891(6) 0.0403(18) Uani 1 1 d .
H2A H 0.8017 0.3611 0.2471 0.048 Uiso 1 1 calc R
C3 C 0.7324(6) 0.35789(13) 0.0972(6) 0.0442(19) Uani 1 1 d .
H3A H 0.7958 0.3523 0.0933 0.053 Uiso 1 1 calc R
C4 C 0.6390(5) 0.36107(13) 0.0109(6) 0.0440(19) Uani 1 1 d .
H4A H 0.6366 0.3581 -0.0530 0.053 Uiso 1 1 calc R
C5 C 0.5485(5) 0.36874(12) 0.0206(5) 0.0384(17) Uani 1 1 d .
H5A H 0.4836 0.3717 -0.0382 0.046 Uiso 1 1 calc R
C6 C 0.5488(4) 0.37223(13) 0.1126(5) 0.0320(15) Uani 1 1 d .
C7 C 0.4426(4) 0.37874(12) 0.1151(5) 0.0308(15) Uani 1 1 d .
H7A H 0.3928 0.3877 0.0496 0.037 Uiso 1 1 calc R
C8 C 0.4742(4) 0.42829(12) 0.1827(5) 0.0286(16) Uani 1 1 d .
C9 C 0.4619(5) 0.44144(13) 0.0917(6) 0.0375(18) Uani 1 1 d .
H9A H 0.4451 0.4292 0.0348 0.045 Uiso 1 1 calc R
C10 C 0.4739(5) 0.47130(14) 0.0847(6) 0.045(2) Uani 1 1 d .
H10A H 0.4641 0.4796 0.0228 0.054 Uiso 1 1 calc R
C11 C 0.5002(5) 0.48950(15) 0.1663(7) 0.053(2) Uani 1 1 d .
H11A H 0.5068 0.5103 0.1604 0.064 Uiso 1 1 calc R
C12 C 0.5168(5) 0.47739(14) 0.2562(6) 0.046(2) Uani 1 1 d .
H12A H 0.5374 0.4900 0.3128 0.055 Uiso 1 1 calc R
C13 C 0.5043(4) 0.44723(13) 0.2666(6) 0.0324(17) Uani 1 1 d .
C14 C 0.5341(5) 0.44899(14) 0.4341(7) 0.044(2) Uani 1 1 d .
H14A H 0.5292 0.4699 0.4241 0.053 Uiso 1 1 calc R
C15 C 0.5543(5) 0.43898(14) 0.5329(6) 0.0367(17) Uani 1 1 d .
C16 C 0.5852(5) 0.46084(15) 0.6070(7) 0.051(2) Uani 1 1 d .
H16A H 0.5906 0.4808 0.5894 0.061 Uiso 1 1 calc R
C17 C 0.6077(5) 0.45458(18) 0.7033(7) 0.055(2) Uani 1 1 d .
H17A H 0.6286 0.4699 0.7520 0.066 Uiso 1 1 calc R
C18 C 0.5998(5) 0.42538(17) 0.7294(6) 0.054(2) Uani 1 1 d .
H18A H 0.6164 0.4206 0.7966 0.064 Uiso 1 1 calc R
C19 C 0.5679(5) 0.40348(15) 0.6578(6) 0.0453(18) Uani 1 1 d .
H19A H 0.5645 0.3836 0.6773 0.054 Uiso 1 1 calc R
C20 C 0.5398(5) 0.40953(14) 0.5561(6) 0.0382(17) Uani 1 1 d .
O21 O 0.3480(3) 0.37091(9) 0.2968(3) 0.0355(11) Uani 1 1 d .
O22 O 0.6944(3) 0.37123(9) 0.4917(3) 0.0355(10) Uani 1 1 d .
N21 N 0.4619(3) 0.33739(10) 0.2269(4) 0.0273(12) Uani 1 1 d .
N22 N 0.5628(4) 0.31972(10) 0.4166(5) 0.0324(13) Uani 1 1 d .
C21 C 0.2685(5) 0.36655(11) 0.2044(5) 0.0323(16) Uani 1 1 d .
C22 C 0.1647(4) 0.37258(14) 0.1899(5) 0.0400(16) Uani 1 1 d .
H22A H 0.1537 0.3794 0.2447 0.048 Uiso 1 1 calc R
C23 C 0.0768(5) 0.36875(13) 0.0968(6) 0.0467(19) Uani 1 1 d .
H23A H 0.0075 0.3740 0.0881 0.056 Uiso 1 1 calc R
C24 C 0.0896(5) 0.35751(14) 0.0182(6) 0.0453(19) Uani 1 1 d .
H24A H 0.0297 0.3540 -0.0444 0.054 Uiso 1 1 calc R
C25 C 0.1918(5) 0.35137(12) 0.0318(5) 0.0361(16) Uani 1 1 d .
H25A H 0.2013 0.3438 -0.0230 0.043 Uiso 1 1 calc R
C26 C 0.2810(5) 0.35579(12) 0.1223(5) 0.0292(15) Uani 1 1 d .
C27 C 0.3910(4) 0.34959(12) 0.1296(5) 0.0292(15) Uani 1 1 d .
H27A H 0.3840 0.3350 0.0766 0.035 Uiso 1 1 calc R
C28 C 0.4449(5) 0.30885(13) 0.2462(5) 0.0294(15) Uani 1 1 d .
C29 C 0.3749(4) 0.28844(12) 0.1753(5) 0.0271(14) Uani 1 1 d .
H29A H 0.3273 0.2954 0.1105 0.033 Uiso 1 1 calc R
C30 C 0.3737(5) 0.25857(13) 0.1971(5) 0.0349(16) Uani 1 1 d .
H30A H 0.3274 0.2454 0.1469 0.042 Uiso 1 1 calc R
C31 C 0.4388(5) 0.24794(13) 0.2909(6) 0.0392(18) Uani 1 1 d .
H31A H 0.4399 0.2274 0.3053 0.047 Uiso 1 1 calc R
C32 C 0.5027(5) 0.26764(12) 0.3641(5) 0.0350(16) Uani 1 1 d .
H32A H 0.5473 0.2604 0.4293 0.042 Uiso 1 1 calc R
C33 C 0.5032(4) 0.29802(13) 0.3445(5) 0.0292(15) Uani 1 1 d .
C34 C 0.6136(5) 0.31291(13) 0.5106(5) 0.0340(16) Uani 1 1 d .
H34A H 0.6040 0.2932 0.5275 0.041 Uiso 1 1 calc R
C35 C 0.6826(5) 0.33145(14) 0.5928(5) 0.0350(16) Uani 1 1 d .
C36 C 0.7193(5) 0.32006(16) 0.6895(6) 0.051(2) Uani 1 1 d .
H36A H 0.6968 0.3008 0.6978 0.061 Uiso 1 1 calc R
C37 C 0.7853(6) 0.33535(17) 0.7715(6) 0.060(2) Uani 1 1 d .
H37A H 0.8067 0.3273 0.8363 0.072 Uiso 1 1 calc R
C38 C 0.8219(5) 0.36322(16) 0.7599(6) 0.055(2) Uani 1 1 d .
H38A H 0.8678 0.3744 0.8167 0.066 Uiso 1 1 calc R
C39 C 0.7913(5) 0.37404(16) 0.6672(6) 0.0483(18) Uani 1 1 d .
H39A H 0.8193 0.3927 0.6608 0.058 Uiso 1 1 calc R
C40 C 0.7214(5) 0.35960(14) 0.5803(6) 0.0366(16) Uani 1 1 d .
Na1 Na 0.25736(19) 0.27158(6) 0.6265(2) 0.0494(7) Uani 1 1 d .
O41 O 0.1598(4) 0.22049(10) 0.5773(4) 0.0523(13) Uani 1 1 d .
O42 O 0.1914(4) 0.25255(12) 0.4334(4) 0.0627(15) Uani 1 1 d .
O43 O 0.3220(4) 0.30157(14) 0.4891(5) 0.0669(16) Uani 1 1 d .
O44 O 0.3398(5) 0.32813(13) 0.6584(5) 0.0881(19) Uani 1 1 d .
O45 O 0.3354(5) 0.29215(12) 0.8132(4) 0.0769(17) Uani 1 1 d .
O46 O 0.2115(4) 0.24297(10) 0.7617(4) 0.0516(13) Uani 1 1 d .
C41 C 0.0955(7) 0.21781(17) 0.4748(7) 0.069(2) Uani 1 1 d .
H41A H 0.0377 0.2328 0.4527 0.082 Uiso 1 1 calc R
H41B H 0.0624 0.1979 0.4596 0.082 Uiso 1 1 calc R
C42 C 0.1597(8) 0.22223(19) 0.4208(7) 0.084(3) Uani 1 1 d .
H42A H 0.2231 0.2091 0.4484 0.101 Uiso 1 1 calc R
H42B H 0.1171 0.2176 0.3490 0.101 Uiso 1 1 calc R
C43 C 0.2598(7) 0.2597(2) 0.3916(7) 0.074(3) Uani 1 1 d .
H43A H 0.2300 0.2521 0.3223 0.089 Uiso 1 1 calc R
H43B H 0.3302 0.2503 0.4308 0.089 Uiso 1 1 calc R
C44 C 0.2724(7) 0.2922(2) 0.3914(7) 0.077(3) Uani 1 1 d .
H44A H 0.3160 0.2975 0.3569 0.092 Uiso 1 1 calc R
H44B H 0.2018 0.3018 0.3558 0.092 Uiso 1 1 calc R
C45 C 0.3225(7) 0.3325(2) 0.4951(8) 0.080(3) Uani 1 1 d .
H45A H 0.2489 0.3401 0.4716 0.097 Uiso 1 1 calc R
H45B H 0.3531 0.3412 0.4528 0.097 Uiso 1 1 calc R
C46 C 0.3883(7) 0.34068(19) 0.6010(9) 0.090(3) Uani 1 1 d .
H46A H 0.4617 0.3329 0.6245 0.108 Uiso 1 1 calc R
H46B H 0.3922 0.3626 0.6084 0.108 Uiso 1 1 calc R
C47 C 0.3979(10) 0.3343(2) 0.7633(10) 0.136(5) Uani 1 1 d U
H47A H 0.4113 0.3559 0.7738 0.164 Uiso 1 1 calc R
H47B H 0.4676 0.3239 0.7910 0.164 Uiso 1 1 calc R
C48 C 0.3356(10) 0.3240(2) 0.8154(8) 0.114(4) Uani 1 1 d .
H48A H 0.3687 0.3312 0.8853 0.137 Uiso 1 1 calc R
H48B H 0.2617 0.3317 0.7812 0.137 Uiso 1 1 calc R
C49 C 0.2926(7) 0.28071(19) 0.8769(7) 0.073(3) Uani 1 1 d .
H49A H 0.2216 0.2895 0.8591 0.087 Uiso 1 1 calc R
H49B H 0.3404 0.2855 0.9476 0.087 Uiso 1 1 calc R
C50 C 0.2833(6) 0.24778(17) 0.8623(6) 0.062(2) Uani 1 1 d .
H50A H 0.3537 0.2390 0.8777 0.074 Uiso 1 1 calc R
H50B H 0.2563 0.2386 0.9068 0.074 Uiso 1 1 calc R
C51 C 0.1824(6) 0.21283(15) 0.7401(6) 0.051(2) Uani 1 1 d .
H51A H 0.1480 0.2055 0.7810 0.061 Uiso 1 1 calc R
H51B H 0.2463 0.2005 0.7549 0.061 Uiso 1 1 calc R
C52 C 0.1077(5) 0.21109(15) 0.6334(7) 0.057(2) Uani 1 1 d .
H52A H 0.0825 0.1904 0.6154 0.069 Uiso 1 1 calc R
H52B H 0.0451 0.2239 0.6187 0.069 Uiso 1 1 calc R
N61 N 0.4191(4) 0.24316(13) 0.6560(5) 0.0459(15) Uani 1 1 d .
C61 C 0.4202(6) 0.21408(18) 0.6737(7) 0.065(3) Uani 1 1 d .
H61A H 0.3658 0.2061 0.6880 0.078 Uiso 1 1 calc R
C62 C 0.4968(5) 0.19504(17) 0.6724(7) 0.063(3) Uani 1 1 d .
H62A H 0.4961 0.1746 0.6880 0.075 Uiso 1 1 calc R
C63 C 0.5723(5) 0.20557(16) 0.6487(6) 0.047(2) Uani 1 1 d .
H63A H 0.6239 0.1927 0.6447 0.057 Uiso 1 1 calc R
C64 C 0.5725(5) 0.23553(15) 0.6305(5) 0.0447(19) Uani 1 1 d .
H64A H 0.6255 0.2439 0.6149 0.054 Uiso 1 1 calc R
C65 C 0.4954(5) 0.25315(16) 0.6352(6) 0.047(2) Uani 1 1 d .
H65A H 0.4968 0.2738 0.6228 0.057 Uiso 1 1 calc R
N62 N 0.0823(4) 0.29475(13) 0.5641(5) 0.0518(17) Uani 1 1 d .
C66 C 0.0210(6) 0.29662(16) 0.6098(6) 0.057(2) Uani 1 1 d .
H66A H 0.0419 0.2859 0.6704 0.069 Uiso 1 1 calc R
C67 C -0.0714(6) 0.31316(17) 0.5752(8) 0.067(3) Uani 1 1 d .
H67A H -0.1125 0.3135 0.6112 0.080 Uiso 1 1 calc R
C68 C -0.1034(6) 0.32899(18) 0.4892(8) 0.072(3) Uani 1 1 d .
H68A H -0.1656 0.3411 0.4646 0.086 Uiso 1 1 calc R
C69 C -0.0418(6) 0.32669(19) 0.4400(7) 0.081(3) Uani 1 1 d .
H69A H -0.0614 0.3369 0.3788 0.098 Uiso 1 1 calc R
C70 C 0.0497(6) 0.30922(19) 0.4803(7) 0.076(3) Uani 1 1 d .
H70A H 0.0909 0.3078 0.4445 0.091 Uiso 1 1 calc R
Na2 Na 0.0000 0.5000 1.0000 0.0533(11) Uani 1 2 d S
O71 O 0.1645(3) 0.50072(10) 1.1924(4) 0.0483(12) Uani 1 1 d .
O72 O 0.1417(3) 0.45227(9) 1.0800(4) 0.0426(12) Uani 1 1 d .
O73 O 0.0045(3) 0.45658(9) 0.8779(4) 0.0466(13) Uani 1 1 d .
C71 C 0.2106(5) 0.47334(15) 1.2389(6) 0.051(2) Uani 1 1 d .
H71A H 0.1595 0.4621 1.2549 0.061 Uiso 1 1 calc R
H71B H 0.2758 0.4771 1.3019 0.061 Uiso 1 1 calc R
C72 C 0.2375(5) 0.45603(14) 1.1691(6) 0.046(2) Uani 1 1 d .
H72A H 0.2908 0.4668 1.1550 0.056 Uiso 1 1 calc R
H72B H 0.2675 0.4365 1.1985 0.056 Uiso 1 1 calc R
C73 C 0.1571(5) 0.43472(14) 1.0092(6) 0.049(2) Uani 1 1 d .
H73A H 0.1921 0.4157 1.0398 0.059 Uiso 1 1 calc R
H73B H 0.2029 0.4453 0.9849 0.059 Uiso 1 1 calc R
C74 C 0.0489(5) 0.42902(14) 0.9242(6) 0.051(2) Uani 1 1 d .
H74A H 0.0552 0.4155 0.8750 0.061 Uiso 1 1 calc R
H74B H 0.0020 0.4196 0.9495 0.061 Uiso 1 1 calc R
C75 C -0.0985(5) 0.45248(17) 0.7942(6) 0.058(2) Uani 1 1 d .
H75A H -0.1491 0.4444 0.8176 0.070 Uiso 1 1 calc R
H75B H -0.0930 0.4381 0.7467 0.070 Uiso 1 1 calc R
C76 C -0.1381(6) 0.48121(17) 0.7439(6) 0.062(2) Uani 1 1 d .
H76A H -0.0826 0.4910 0.7306 0.094 Uiso 1 1 calc R
H76B H -0.2020 0.4781 0.6792 0.094 Uiso 1 1 calc R
N81 N 0.1190(4) 0.53124(12) 0.9644(5) 0.0463(16) Uani 1 1 d .
C81 C 0.2232(5) 0.52522(14) 1.0018(6) 0.0450(18) Uani 1 1 d .
H81A H 0.2489 0.5078 1.0413 0.054 Uiso 1 1 calc R
C82 C 0.2951(5) 0.54231(14) 0.9871(5) 0.0429(18) Uani 1 1 d .
H82A H 0.3680 0.5366 1.0149 0.051 Uiso 1 1 calc R
C83 C 0.2613(5) 0.56750(14) 0.9323(6) 0.0425(18) Uani 1 1 d .
H83A H 0.3101 0.5800 0.9219 0.051 Uiso 1 1 calc R
C84 C 0.1545(5) 0.57454(14) 0.8920(6) 0.049(2) Uani 1 1 d .
H84A H 0.1273 0.5918 0.8520 0.059 Uiso 1 1 calc R
C85 C 0.0887(6) 0.55587(15) 0.9114(6) 0.050(2) Uani 1 1 d .
H85A H 0.0154 0.5611 0.8844 0.059 Uiso 1 1 calc R
Na3 Na 1.0000 0.5000 0.5000 0.0890(17) Uani 1 2 d S
O91 O 0.9707(7) 0.5392(3) 0.3573(7) 0.196(6) Uani 1 1 d .
O92 O 0.8209(6) 0.4939(3) 0.3235(7) 0.152(4) Uani 1 1 d .
O93 O 0.8812(6) 0.4482(2) 0.4508(7) 0.134(4) Uani 1 1 d .
C91 C 0.8628(13) 0.5412(6) 0.2803(13) 0.250(13) Uani 1 1 d .
H91A H 0.8601 0.5530 0.2234 0.301 Uiso 1 1 calc R
H91B H 0.8173 0.5510 0.3065 0.301 Uiso 1 1 calc R
C92 C 0.8234(14) 0.5100(5) 0.2464(13) 0.214(11) Uani 1 1 d .
H92A H 0.7509 0.5107 0.1898 0.256 Uiso 1 1 calc R
H92B H 0.8711 0.5000 0.2230 0.256 Uiso 1 1 calc R
C93 C 0.7798(9) 0.4650(4) 0.2908(10) 0.161(8) Uani 1 1 d .
H93A H 0.8263 0.4541 0.2679 0.193 Uiso 1 1 calc R
H93B H 0.7074 0.4663 0.2342 0.193 Uiso 1 1 calc R
C94 C 0.7757(9) 0.4496(3) 0.3728(13) 0.156(8) Uani 1 1 d .
H94A H 0.7289 0.4603 0.3956 0.187 Uiso 1 1 calc R
H94B H 0.7470 0.4293 0.3522 0.187 Uiso 1 1 calc R
C95 C 0.8831(13) 0.4326(4) 0.5284(15) 0.190(9) Uani 1 1 d .
H95A H 0.8562 0.4122 0.5070 0.228 Uiso 1 1 calc R
H95B H 0.8378 0.4423 0.5550 0.228 Uiso 1 1 calc R
C96 C 0.9949(14) 0.4318(4) 0.6052(15) 0.189(8) Uani 1 1 d .
H96A H 1.0015 0.4186 0.6606 0.284 Uiso 1 1 calc R
H96B H 1.0405 0.4238 0.5760 0.284 Uiso 1 1 calc R
N101 N 0.8805(5) 0.53455(18) 0.5365(5) 0.072(2) Uani 1 1 d .
C101 C 0.9157(6) 0.5589(2) 0.5893(7) 0.076(3) Uani 1 1 d .
H10B H 0.9906 0.5621 0.6208 0.091 Uiso 1 1 calc R
C102 C 0.8528(7) 0.5799(2) 0.6026(7) 0.076(3) Uani 1 1 d .
H10C H 0.8839 0.5968 0.6436 0.091 Uiso 1 1 calc R
C103 C 0.7447(7) 0.5763(2) 0.5558(7) 0.067(2) Uani 1 1 d .
H10D H 0.6982 0.5904 0.5628 0.080 Uiso 1 1 calc R
C104 C 0.7067(6) 0.5516(2) 0.4987(7) 0.072(3) Uani 1 1 d .
H10E H 0.6321 0.5479 0.4652 0.086 Uiso 1 1 calc R
C105 C 0.7745(5) 0.53271(11) 0.4902(5) 0.071(3) Uani 1 1 d .
H10F H 0.7446 0.5162 0.4468 0.085 Uiso 1 1 calc R
N111 N 0.2325(5) 0.39363(11) 0.8335(5) 0.156(10) Uani 0.652(9) 1 d PR
C111 C 0.1504(5) 0.37767(11) 0.7594(5) 0.159(10) Uani 0.652(9) 1 d PR
H111 H 0.0977 0.3684 0.7734 0.191 Uiso 0.652(9) 1 calc PR
C112 C 0.1451(5) 0.37530(11) 0.6647(5) 0.136(8) Uani 0.652(9) 1 d PR
H112 H 0.0889 0.3644 0.6140 0.163 Uiso 0.652(9) 1 calc PR
C113 C 0.2220(5) 0.38890(11) 0.6442(5) 0.131(9) Uani 0.652(9) 1 d PR
H113 H 0.2184 0.3873 0.5795 0.157 Uiso 0.652(9) 1 calc PR
C114 C 0.3041(5) 0.40486(11) 0.7184(5) 0.157(11) Uani 0.652(9) 1 d PR
H114 H 0.3567 0.4142 0.7044 0.189 Uiso 0.652(9) 1 calc PR
C115 C 0.3094(5) 0.40723(11) 0.8131(5) 0.124(8) Uani 0.652(9) 1 d PR
H115 H 0.3656 0.4182 0.8638 0.149 Uiso 0.652(9) 1 calc PR

loop_
_atom_site_aniso_label
_atom_site_aniso_U_11
_atom_site_aniso_U_22
_atom_site_aniso_U_33
_atom_site_aniso_U_23
_atom_site_aniso_U_13
_atom_site_aniso_U_12
U1 0.02753(11) 0.02771(11) 0.03388(14) -0.00159(16) 0.00914(10) 0.00031(13)
O1 0.0233(19) 0.034(2) 0.042(3) 0.009(3) 0.012(2) 0.001(2)
O2 0.037(2) 0.039(2) 0.037(3) -0.011(2) 0.013(2) -0.002(2)
N1 0.030(3) 0.022(3) 0.042(4) 0.001(3) 0.015(3) -0.001(2)
N2 0.015(2) 0.036(3) 0.031(4) 0.001(3) 0.001(2) 0.005(2)
C1 0.024(3) 0.029(4) 0.037(4) 0.005(3) 0.012(3) 0.006(3)
C2 0.029(4) 0.035(3) 0.053(6) 0.016(4) 0.016(4) 0.002(3)
C3 0.045(4) 0.030(4) 0.070(7) 0.007(4) 0.037(5) 0.000(3)
C4 0.044(4) 0.038(4) 0.055(6) -0.004(4) 0.027(4) -0.003(3)
C5 0.039(4) 0.030(4) 0.044(5) -0.004(3) 0.016(4) -0.012(3)
C6 0.030(3) 0.023(3) 0.043(4) -0.001(3) 0.016(3) -0.005(3)
C7 0.027(3) 0.028(3) 0.033(4) 0.003(3) 0.010(3) 0.003(3)
C8 0.011(3) 0.023(3) 0.043(5) 0.005(3) 0.005(3) 0.003(2)
C9 0.033(4) 0.028(4) 0.052(6) 0.006(4) 0.020(4) 0.002(3)
C10 0.041(4) 0.038(4) 0.061(6) 0.017(4) 0.027(4) 0.004(3)
C11 0.056(5) 0.029(4) 0.078(7) 0.002(4) 0.034(5) 0.000(3)
C12 0.035(4) 0.033(4) 0.066(6) -0.005(4) 0.019(4) -0.006(3)
C13 0.009(3) 0.031(4) 0.050(5) -0.002(4) 0.007(3) 0.002(3)
C14 0.024(3) 0.029(4) 0.069(7) -0.012(4) 0.012(4) 0.001(3)
C15 0.024(3) 0.039(4) 0.044(5) -0.009(4) 0.014(4) 0.003(3)
C16 0.047(4) 0.037(4) 0.060(6) -0.017(4) 0.016(5) 0.005(3)
C17 0.036(4) 0.065(5) 0.051(6) -0.031(5) 0.009(4) 0.003(4)
C18 0.039(4) 0.063(5) 0.048(6) -0.017(4) 0.009(4) 0.004(4)
C19 0.045(4) 0.052(4) 0.038(5) -0.011(4) 0.017(4) -0.003(3)
C20 0.031(4) 0.033(4) 0.047(5) -0.010(4) 0.015(4) 0.001(3)
O21 0.028(2) 0.037(3) 0.039(3) -0.008(2) 0.013(2) 0.000(2)
O22 0.0209(19) 0.038(2) 0.038(3) -0.002(2) 0.005(2) -0.003(2)
N21 0.021(3) 0.029(3) 0.027(3) 0.008(3) 0.007(3) 0.003(2)
N22 0.026(3) 0.033(3) 0.039(4) 0.003(3) 0.015(3) 0.000(2)
C21 0.031(3) 0.025(3) 0.036(5) -0.002(3) 0.011(3) -0.001(3)
C22 0.031(3) 0.033(3) 0.053(5) -0.006(4) 0.016(3) 0.003(3)
C23 0.029(3) 0.038(4) 0.062(6) 0.002(4) 0.011(4) 0.007(3)
C24 0.034(4) 0.042(4) 0.043(5) 0.003(4) 0.001(4) -0.001(3)
C25 0.034(4) 0.031(3) 0.030(5) -0.001(3) 0.003(3) -0.003(3)
C26 0.030(3) 0.026(3) 0.031(4) 0.004(3) 0.014(3) 0.001(3)
C27 0.025(3) 0.024(3) 0.032(4) -0.004(3) 0.008(3) -0.001(3)
C28 0.026(3) 0.035(3) 0.032(5) -0.003(3) 0.016(3) -0.002(3)
C29 0.025(3) 0.030(3) 0.026(4) 0.000(3) 0.011(3) 0.001(3)
C30 0.037(4) 0.037(4) 0.038(5) -0.011(3) 0.023(4) -0.007(3)
C31 0.050(4) 0.027(3) 0.046(5) -0.003(3) 0.026(4) -0.004(3)
C32 0.041(4) 0.031(3) 0.037(5) 0.003(3) 0.022(4) 0.008(3)
C33 0.026(4) 0.029(3) 0.034(5) -0.002(3) 0.015(4) -0.001(3)
C34 0.033(4) 0.029(3) 0.034(5) 0.003(3) 0.010(4) -0.003(3)
C35 0.029(3) 0.042(4) 0.031(5) 0.000(3) 0.010(3) 0.006(3)
C36 0.052(4) 0.057(5) 0.031(5) 0.007(4) 0.007(4) -0.001(4)
C37 0.055(5) 0.073(6) 0.032(5) 0.008(4) 0.002(4) 0.002(4)
C38 0.045(4) 0.059(5) 0.030(5) -0.008(4) -0.010(4) -0.007(4)
C39 0.037(3) 0.043(4) 0.043(5) 0.002(5) -0.001(3) -0.003(4)
C40 0.030(4) 0.042(4) 0.032(5) 0.002(4) 0.009(4) 0.008(3)
Na1 0.0330(14) 0.0666(18) 0.048(2) -0.0019(15) 0.0174(15) 0.0076(13)
O41 0.043(3) 0.059(3) 0.047(4) 0.001(3) 0.013(3) 0.000(2)
O42 0.062(3) 0.082(4) 0.049(4) -0.002(3) 0.029(3) 0.013(3)
O43 0.055(3) 0.088(4) 0.059(5) 0.031(4) 0.027(4) 0.013(3)
O44 0.086(4) 0.094(4) 0.064(5) 0.004(4) 0.015(4) -0.037(4)
O45 0.097(4) 0.069(4) 0.050(4) -0.012(3) 0.021(4) -0.031(3)
O46 0.048(3) 0.055(3) 0.053(4) 0.006(3) 0.024(3) 0.000(3)
C41 0.066(6) 0.060(5) 0.063(7) -0.002(5) 0.013(6) -0.004(4)
C42 0.111(8) 0.065(6) 0.063(8) -0.012(5) 0.027(7) 0.014(6)
C43 0.063(6) 0.124(8) 0.036(6) -0.004(6) 0.023(5) 0.026(6)
C44 0.062(6) 0.123(9) 0.056(7) 0.042(7) 0.035(6) 0.036(6)
C45 0.052(5) 0.100(8) 0.084(9) 0.046(7) 0.026(6) 0.007(5)
C46 0.063(6) 0.065(6) 0.133(11) 0.038(7) 0.036(7) -0.011(5)
C47 0.158(8) 0.101(7) 0.116(9) 0.015(6) 0.031(7) -0.052(6)
C48 0.182(11) 0.076(7) 0.067(9) -0.034(6) 0.041(9) -0.060(7)
C49 0.092(7) 0.088(7) 0.051(7) -0.009(5) 0.044(6) -0.011(5)
C50 0.065(5) 0.079(6) 0.049(7) -0.005(5) 0.032(5) -0.011(5)
C51 0.043(4) 0.056(5) 0.058(6) 0.003(4) 0.028(5) -0.007(4)
C52 0.027(4) 0.050(4) 0.091(8) -0.006(5) 0.023(5) -0.004(3)
N61 0.031(3) 0.065(4) 0.043(4) 0.004(3) 0.017(3) 0.002(3)
C61 0.044(5) 0.076(6) 0.088(8) 0.019(5) 0.041(5) 0.000(4)
C62 0.040(5) 0.062(5) 0.092(9) 0.013(5) 0.035(6) 0.008(4)
C63 0.029(4) 0.060(5) 0.049(6) -0.006(4) 0.014(4) 0.002(3)
C64 0.033(4) 0.055(4) 0.044(5) 0.010(4) 0.016(4) 0.000(3)
C65 0.032(4) 0.058(4) 0.046(6) 0.015(4) 0.013(4) 0.011(3)
N62 0.037(3) 0.068(4) 0.051(5) 0.010(4) 0.020(4) 0.007(3)
C66 0.055(5) 0.065(5) 0.060(7) 0.013(5) 0.032(5) 0.013(4)
C67 0.059(5) 0.068(6) 0.092(8) 0.002(5) 0.050(6) 0.010(4)
C68 0.047(5) 0.072(6) 0.094(9) 0.009(6) 0.030(6) 0.020(4)
C69 0.059(5) 0.110(7) 0.074(8) 0.034(6) 0.029(6) 0.033(5)
C70 0.060(5) 0.104(7) 0.072(8) 0.026(6) 0.038(6) 0.035(5)
Na2 0.057(2) 0.048(2) 0.067(3) -0.005(2) 0.039(3) -0.0194(19)
O71 0.048(3) 0.049(3) 0.046(4) 0.001(3) 0.020(3) 0.001(2)
O72 0.024(2) 0.041(3) 0.056(4) 0.000(2) 0.012(3) 0.003(2)
O73 0.039(3) 0.040(3) 0.055(4) -0.008(2) 0.015(3) 0.002(2)
C71 0.034(4) 0.062(5) 0.044(6) 0.013(4) 0.008(4) -0.001(4)
C72 0.034(4) 0.040(4) 0.059(6) 0.014(4) 0.015(4) -0.002(3)
C73 0.042(4) 0.039(4) 0.069(6) 0.001(4) 0.028(5) 0.005(3)
C74 0.051(4) 0.039(4) 0.065(6) -0.011(4) 0.027(5) 0.004(3)
C75 0.046(4) 0.068(5) 0.046(6) -0.023(5) 0.009(4) -0.001(4)
C76 0.045(5) 0.083(6) 0.048(6) -0.012(5) 0.011(4) 0.004(4)
N81 0.041(3) 0.040(3) 0.055(5) -0.001(3) 0.019(3) -0.009(3)
C81 0.045(4) 0.042(4) 0.043(5) 0.004(4) 0.016(4) -0.002(3)
C82 0.038(4) 0.049(4) 0.041(5) -0.002(4) 0.017(4) -0.003(3)
C83 0.043(4) 0.039(4) 0.053(6) -0.002(4) 0.028(4) -0.008(3)
C84 0.045(4) 0.042(4) 0.061(6) 0.010(4) 0.026(4) -0.001(3)
C85 0.041(4) 0.052(5) 0.056(6) 0.000(4) 0.022(4) -0.006(4)
Na3 0.044(3) 0.175(5) 0.056(4) -0.038(4) 0.031(3) -0.001(3)
O91 0.063(6) 0.45(2) 0.076(7) -0.054(10) 0.035(5) -0.089(9)
O92 0.082(5) 0.309(12) 0.070(7) -0.108(8) 0.040(5) -0.067(7)
O93 0.055(5) 0.253(10) 0.115(8) -0.084(8) 0.058(6) -0.042(5)
C91 0.113(13) 0.56(4) 0.094(15) 0.00(2) 0.059(12) -0.086(19)
C92 0.135(14) 0.44(4) 0.054(12) -0.068(17) 0.028(11) -0.077(17)
C93 0.044(6) 0.33(2) 0.093(11) -0.139(15) 0.018(7) -0.018(9)
C94 0.057(7) 0.233(15) 0.187(18) -0.163(15) 0.062(10) -0.049(9)
C95 0.109(13) 0.32(2) 0.19(2) -0.100(18) 0.110(15) -0.063(13)
C96 0.111(14) 0.33(3) 0.16(2) 0.006(17) 0.093(15) -0.033(15)
N101 0.043(4) 0.128(6) 0.050(5) -0.017(5) 0.024(4) 0.002(4)
C101 0.044(5) 0.147(9) 0.047(6) -0.032(6) 0.030(5) -0.019(6)
C102 0.071(6) 0.108(7) 0.068(7) -0.024(6) 0.048(6) -0.009(5)
C103 0.054(5) 0.091(7) 0.066(7) 0.006(6) 0.036(5) 0.018(5)
C104 0.033(4) 0.120(8) 0.064(7) -0.006(6) 0.023(5) 0.002(5)
C105 0.045(5) 0.113(7) 0.059(7) -0.025(6) 0.026(5) -0.018(5)
N111 0.26(2) 0.115(14) 0.095(15) 0.038(11) 0.082(17) 0.118(15)
C111 0.22(3) 0.145(19) 0.14(2) 0.056(19) 0.11(2) 0.101(19)
C112 0.21(2) 0.098(13) 0.112(18) 0.019(14) 0.088(17) 0.066(15)
C113 0.20(2) 0.122(16) 0.111(18) 0.073(13) 0.106(18) 0.107(15)
C114 0.17(2) 0.17(2) 0.12(2) 0.041(18) 0.056(19) 0.130(18)
C115 0.123(16) 0.110(14) 0.093(18) 0.009(13) 0.008(13) 0.066(12)

loop_
_atom_type_symbol
_atom_type_description
_atom_type_scat_dispersion_real
_atom_type_scat_dispersion_imag
_atom_type_scat_source
C C 0.0033 0.0016 'International Tables Vol C Tables 4.2.6.8 and 6.1.1.4'
H H 0.0000 0.0000 'International Tables Vol C Tables 4.2.6.8 and 6.1.1.4'
N N 0.0061 0.0033 'International Tables Vol C Tables 4.2.6.8 and 6.1.1.4'
O O 0.0106 0.0060 'International Tables Vol C Tables 4.2.6.8 and 6.1.1.4'
Na Na 0.0362 0.0249 'International Tables Vol C Tables 4.2.6.8 and 6.1.1.4'
U U -9.6767 9.6646 'International Tables Vol C Tables 4.2.6.8 and 6.1.1.4'

loop_
_exptl_crystal_face_index_h
_exptl_crystal_face_index_k
_exptl_crystal_face_index_l
_exptl_crystal_face_perp_dist
_exptl_oxdiff_crystal_face_indexfrac_h
_exptl_oxdiff_crystal_face_indexfrac_k
_exptl_oxdiff_crystal_face_indexfrac_l
_exptl_oxdiff_crystal_face_x
_exptl_oxdiff_crystal_face_y
_exptl_oxdiff_crystal_face_z
0 1 1 0.1000 -0.0107 0.6963 0.9817 0.0292 -0.0439 -0.0035
0 -1 -1 0.1000 0.0107 -0.6963 -0.9817 -0.0292 0.0439 0.0035
1 0 -1 0.1878 1.0042 -0.3042 -0.9854 -0.0131 0.0205 0.0521
-1 0 1 0.1878 -1.0042 0.3042 0.9854 0.0131 -0.0205 -0.0521
0 -1 0 0.0123 0.0055 -0.9779 0.0593 0.0131 0.0087 -0.0001
0 1 0 0.0083 -0.0055 0.9779 -0.0593 -0.0131 -0.0087 0.0001
-1 0 -1 0.0746 -0.9882 -0.1105 -1.0372 -0.0585 0.0587 -0.0449

loop_
_geom_angle_atom_site_label_1
_geom_angle_atom_site_label_2
_geom_angle_atom_site_label_3
_geom_angle
_geom_angle_site_symmetry_1
_geom_angle_site_symmetry_3
O1 U1 O21 139.47(15) . .
O1 U1 O22 74.57(14) . .
O21 U1 O22 144.71(15) . .
O1 U1 O2 143.76(15) . .
O21 U1 O2 75.63(15) . .
O22 U1 O2 73.72(14) . .
O1 U1 N21 76.90(15) . .
O21 U1 N21 71.13(14) . .
O22 U1 N21 122.99(14) . .
O2 U1 N21 136.33(15) . .
O1 U1 N1 71.41(15) . .
O21 U1 N1 75.81(15) . .
O22 U1 N1 137.27(15) . .
O2 U1 N1 124.79(15) . .
N21 U1 N1 72.95(17) . .
O1 U1 N22 95.07(14) . .
O21 U1 N22 92.86(14) . .
O22 U1 N22 70.49(15) . .
O2 U1 N22 90.55(16) . .
N21 U1 N22 64.14(17) . .
N1 U1 N22 136.96(17) . .
O1 U1 N2 94.19(15) . .
O21 U1 N2 91.84(14) . .
O22 U1 N2 94.65(16) . .
O2 U1 N2 71.46(17) . .
N21 U1 N2 135.88(18) . .
N1 U1 N2 63.37(18) . .
N22 U1 N2 159.6(2) . .
C1 O1 U1 133.0(3) . .
C20 O2 U1 135.1(4) . .
C8 N1 C7 117.8(5) . .
C8 N1 U1 123.8(4) . .
C7 N1 U1 110.0(3) . .
C14 N2 C13 119.6(5) . .
C14 N2 U1 125.6(5) . .
C13 N2 U1 114.8(4) . .
O1 C1 C2 119.7(6) . .
O1 C1 C6 123.9(5) . .
C2 C1 C6 116.4(6) . .
C3 C2 C1 122.8(7) . .
C4 C3 C2 120.8(6) . .
C3 C4 C5 117.4(7) . .
C6 C5 C4 122.6(7) . .
C5 C6 C1 120.0(5) . .
C5 C6 C7 118.4(6) . .
C1 C6 C7 121.6(6) . .
N1 C7 C6 112.2(5) . .
N1 C7 C27 108.7(5) . .
C6 C7 C27 111.0(4) . .
N1 C8 C13 117.2(6) . .
N1 C8 C9 125.5(6) . .
C13 C8 C9 117.2(6) . .
C10 C9 C8 121.1(7) . .
C9 C10 C11 120.8(7) . .
C12 C11 C10 119.6(7) . .
C11 C12 C13 121.7(7) . .
C12 C13 N2 125.0(7) . .
C12 C13 C8 119.5(7) . .
N2 C13 C8 115.5(6) . .
N2 C14 C15 128.3(6) . .
C16 C15 C20 119.7(7) . .
C16 C15 C14 116.1(7) . .
C20 C15 C14 124.2(6) . .
C17 C16 C15 122.5(7) . .
C16 C17 C18 119.0(7) . .
C19 C18 C17 119.9(8) . .
C18 C19 C20 122.4(7) . .
O2 C20 C15 122.7(7) . .
O2 C20 C19 120.9(6) . .
C15 C20 C19 116.4(6) . .
C21 O21 U1 131.0(4) . .
C40 O22 U1 130.7(4) . .
C28 N21 C27 117.6(5) . .
C28 N21 U1 123.0(4) . .
C27 N21 U1 112.1(3) . .
C34 N22 C33 120.8(5) . .
C34 N22 U1 122.7(4) . .
C33 N22 U1 115.2(4) . .
O21 C21 C22 117.1(6) . .
O21 C21 C26 125.5(5) . .
C22 C21 C26 117.4(6) . .
C23 C22 C21 121.5(6) . .
C24 C23 C22 120.5(6) . .
C23 C24 C25 118.4(7) . .
C24 C25 C26 122.5(7) . .
C25 C26 C21 119.6(6) . .
C25 C26 C27 119.0(6) . .
C21 C26 C27 121.3(6) . .
N21 C27 C26 111.0(5) . .
N21 C27 C7 107.8(5) . .
C26 C27 C7 110.7(4) . .
N21 C28 C33 118.2(6) . .
N21 C28 C29 125.6(6) . .
C33 C28 C29 116.2(5) . .
C30 C29 C28 122.1(6) . .
C31 C30 C29 120.4(6) . .
C30 C31 C32 119.0(6) . .
C31 C32 C33 121.6(7) . .
C32 C33 C28 120.1(6) . .
C32 C33 N22 124.8(6) . .
C28 C33 N22 115.1(5) . .
N22 C34 C35 128.3(6) . .
C36 C35 C40 118.5(7) . .
C36 C35 C34 117.7(6) . .
C40 C35 C34 123.6(7) . .
C37 C36 C35 122.6(7) . .
C36 C37 C38 119.1(8) . .
C39 C38 C37 119.3(7) . .
C38 C39 C40 124.1(7) . .
O22 C40 C39 121.4(6) . .
O22 C40 C35 122.2(6) . .
C39 C40 C35 116.4(7) . .
N62 Na1 N61 168.3(2) . .
N62 Na1 O41 87.62(19) . .
N61 Na1 O41 85.24(19) . .
N62 Na1 O45 97.0(2) . .
N61 Na1 O45 94.6(2) . .
O41 Na1 O45 121.3(2) . .
N62 Na1 O46 87.4(2) . .
N61 Na1 O46 97.27(19) . .
O41 Na1 O46 61.39(17) . .
O45 Na1 O46 60.41(17) . .
N62 Na1 O42 85.6(2) . .
N61 Na1 O42 82.86(19) . .
O41 Na1 O42 62.69(18) . .
O45 Na1 O42 175.2(2) . .
O46 Na1 O42 123.85(19) . .
N62 Na1 O44 86.7(2) . .
N61 Na1 O44 99.7(2) . .
O41 Na1 O44 173.1(2) . .
O45 Na1 O44 63.5(2) . .
O46 Na1 O44 122.2(2) . .
O42 Na1 O44 112.9(2) . .
N62 Na1 O43 96.3(2) . .
N61 Na1 O43 79.39(19) . .
O41 Na1 O43 119.9(2) . .
O45 Na1 O43 117.7(2) . .
O46 Na1 O43 176.16(18) . .
O42 Na1 O43 57.89(19) . .
O44 Na1 O43 57.0(2) . .
C41 O41 C52 112.3(6) . .
C41 O41 Na1 112.7(4) . .
C52 O41 Na1 116.4(4) . .
C43 O42 C42 113.5(7) . .
C43 O42 Na1 115.1(5) . .
C42 O42 Na1 112.1(5) . .
C44 O43 C45 111.2(7) . .
C44 O43 Na1 116.0(5) . .
C45 O43 Na1 114.3(5) . .
C46 O44 C47 113.1(8) . .
C46 O44 Na1 122.6(6) . .
C47 O44 Na1 110.9(6) . .
C48 O45 C49 110.0(7) . .
C48 O45 Na1 111.5(5) . .
C49 O45 Na1 118.4(5) . .
C50 O46 C51 112.9(6) . .
C50 O46 Na1 115.6(4) . .
C51 O46 Na1 115.3(4) . .
O41 C41 C42 109.9(7) . .
O42 C42 C41 106.9(7) . .
O42 C43 C44 109.7(7) . .
O43 C44 C43 107.9(8) . .
O43 C45 C46 107.4(8) . .
O44 C46 C45 108.0(7) . .
O44 C47 C48 109.7(9) . .
O45 C48 C47 107.2(9) . .
O45 C49 C50 107.1(6) . .
O46 C50 C49 106.5(7) . .
O46 C51 C52 107.0(6) . .
O41 C52 C51 109.1(5) . .
C65 N61 C61 116.3(6) . .
C65 N61 Na1 123.9(4) . .
C61 N61 Na1 118.2(4) . .
N61 C61 C62 123.1(7) . .
C63 C62 C61 119.6(7) . .
C62 C63 C64 118.0(6) . .
C65 C64 C63 119.0(6) . .
N61 C65 C64 123.9(7) . .
C70 N62 C66 116.0(7) . .
C70 N62 Na1 116.3(5) . .
C66 N62 Na1 127.4(6) . .
N62 C66 C67 124.1(8) . .
C68 C67 C66 119.7(8) . .
C67 C68 C69 116.7(7) . .
C68 C69 C70 119.5(9) . .
N62 C70 C69 124.0(8) . .
N81 Na2 N81 179.997(1) . 3_567
N81 Na2 O73 92.55(16) . .
N81 Na2 O73 87.44(16) 3_567 .
N81 Na2 O73 87.44(16) . 3_567
N81 Na2 O73 92.56(16) 3_567 3_567
O73 Na2 O73 179.997(1) . 3_567
N81 Na2 O71 83.49(18) . .
N81 Na2 O71 96.51(18) 3_567 .
O73 Na2 O71 116.85(14) . .
O73 Na2 O71 63.15(14) 3_567 .
N81 Na2 O71 96.51(17) . 3_567
N81 Na2 O71 83.48(18) 3_567 3_567
O73 Na2 O71 63.14(14) . 3_567
O73 Na2 O71 116.85(14) 3_567 3_567
O71 Na2 O71 179.998(2) . 3_567
N81 Na2 O72 83.50(16) . 3_567
N81 Na2 O72 96.50(16) 3_567 3_567
O73 Na2 O72 119.57(14) . 3_567
O73 Na2 O72 60.43(14) 3_567 3_567
O71 Na2 O72 122.41(14) . 3_567
O71 Na2 O72 57.59(14) 3_567 3_567
N81 Na2 O72 96.50(16) . .
N81 Na2 O72 83.50(16) 3_567 .
O73 Na2 O72 60.43(14) . .
O73 Na2 O72 119.58(14) 3_567 .
O71 Na2 O72 57.59(14) . .
O71 Na2 O72 122.41(14) 3_567 .
O72 Na2 O72 179.997(1) 3_567 .
C71 O71 C76 111.4(6) . 3_567
C71 O71 Na2 118.9(4) . .
C76 O71 Na2 111.0(4) 3_567 .
C73 O72 C72 111.9(5) . .
C73 O72 Na2 115.2(4) . .
C72 O72 Na2 120.1(4) . .
C74 O73 C75 111.2(5) . .
C74 O73 Na2 116.2(4) . .
C75 O73 Na2 111.3(4) . .
O71 C71 C72 108.3(6) . .
O72 C72 C71 107.0(5) . .
O72 C73 C74 107.1(5) . .
O73 C74 C73 108.6(5) . .
O73 C75 C76 109.5(6) . .
O71 C76 C75 108.1(7) 3_567 .
C85 N81 C81 114.8(6) . .
C85 N81 Na2 123.6(4) . .
C81 N81 Na2 121.5(5) . .
N81 C81 C82 124.5(6) . .
C83 C82 C81 119.2(6) . .
C82 C83 C84 118.3(6) . .
C85 C84 C83 118.0(7) . .
N81 C85 C84 125.2(7) . .
N101 Na3 N101 180.0(3) . 3_766
N101 Na3 O91 83.4(3) . .
N101 Na3 O91 96.6(3) 3_766 .
N101 Na3 O91 96.6(3) . 3_766
N101 Na3 O91 83.4(3) 3_766 3_766
O91 Na3 O91 179.996(2) . 3_766
N101 Na3 O92 81.9(2) . .
N101 Na3 O92 98.1(2) 3_766 .
O91 Na3 O92 62.9(3) . .
O91 Na3 O92 117.1(3) 3_766 .
N101 Na3 O92 98.1(2) . 3_766
N101 Na3 O92 81.9(2) 3_766 3_766
O91 Na3 O92 117.1(3) . 3_766
O91 Na3 O92 62.9(3) 3_766 3_766
O92 Na3 O92 179.997(1) . 3_766
N101 Na3 O93 78.6(2) . 3_766
N101 Na3 O93 101.4(2) 3_766 3_766
O91 Na3 O93 60.8(3) . 3_766
O91 Na3 O93 119.2(3) 3_766 3_766
O92 Na3 O93 121.8(4) . 3_766
O92 Na3 O93 58.2(4) 3_766 3_766
N101 Na3 O93 101.4(2) . .
N101 Na3 O93 78.6(2) 3_766 .
O91 Na3 O93 119.2(3) . .
O91 Na3 O93 60.8(3) 3_766 .
O92 Na3 O93 58.2(4) . .
O92 Na3 O93 121.8(4) 3_766 .
O93 Na3 O93 179.998(1) 3_766 .
C96 O91 C91 107.9(17) 3_766 .
C96 O91 Na3 113.1(10) 3_766 .
C91 O91 Na3 114.5(9) . .
C92 O92 C93 110.6(12) . .
C92 O92 Na3 113.7(9) . .
C93 O92 Na3 118.8(9) . .
C95 O93 C94 110.1(11) . .
C95 O93 Na3 115.7(9) . .
C94 O93 Na3 117.7(9) . .
O91 C91 C92 108(2) . .
O92 C92 C91 110.5(15) . .
O92 C93 C94 108.3(11) . .
O93 C94 C93 107.4(10) . .
O93 C95 C96 106.9(12) . .
O91 C96 C95 109.9(16) 3_766 .
C101 N101 C105 113.4(7) . .
C101 N101 Na3 122.6(5) . .
C105 N101 Na3 123.0(5) . .
N101 C101 C102 125.0(8) . .
C103 C102 C101 118.8(9) . .
C104 C103 C102 117.0(8) . .
C105 C104 C103 119.4(7) . .
C104 C105 N101 126.4(7) . .
C115 N111 C111 120.0 . .
C112 C111 N111 120.0 . .
C113 C112 C111 120.0 . .
C112 C113 C114 120.0 . .
C115 C114 C113 120.0 . .
N111 C115 C114 120.0 . .

loop_
_geom_bond_atom_site_label_1
_geom_bond_atom_site_label_2
_geom_bond_distance
_geom_bond_site_symmetry_2
U1 O1 2.301(4) .
U1 O21 2.301(4) .
U1 O22 2.320(4) .
U1 O2 2.321(4) .
U1 N21 2.380(5) .
U1 N1 2.393(5) .
U1 N22 2.619(5) .
U1 N2 2.630(5) .
O1 C1 1.311(7) .
O2 C20 1.298(7) .
N1 C8 1.345(7) .
N1 C7 1.465(7) .
N2 C14 1.302(8) .
N2 C13 1.415(8) .
C1 C2 1.393(8) .
C1 C6 1.403(8) .
C2 C3 1.375(10) .
C3 C4 1.373(10) .
C4 C5 1.384(8) .
C5 C6 1.383(9) .
C6 C7 1.533(7) .
C7 C27 1.560(7) .
C8 C13 1.417(9) .
C8 C9 1.423(9) .
C9 C10 1.364(8) .
C10 C11 1.377(10) .
C11 C12 1.371(10) .
C12 C13 1.386(8) .
C14 C15 1.447(10) .
C15 C16 1.398(9) .
C15 C20 1.408(8) .
C16 C17 1.358(10) .
C17 C18 1.390(10) .
C18 C19 1.375(9) .
C19 C20 1.417(9) .
O21 C21 1.346(7) .
O22 C40 1.314(7) .
N21 C28 1.361(7) .
N21 C27 1.453(7) .
N22 C34 1.297(8) .
N22 C33 1.417(8) .
C21 C22 1.399(8) .
C21 C26 1.402(8) .
C22 C23 1.396(9) .
C23 C24 1.364(9) .
C24 C25 1.381(8) .
C25 C26 1.385(8) .
C26 C27 1.523(7) .
C28 C33 1.411(9) .
C28 C29 1.414(8) .
C29 C30 1.386(7) .
C30 C31 1.372(9) .
C31 C32 1.381(8) .
C32 C33 1.400(8) .
C34 C35 1.442(9) .
C35 C36 1.398(9) .
C35 C40 1.424(8) .
C36 C37 1.348(10) .
C37 C38 1.395(9) .
C38 C39 1.345(10) .
C39 C40 1.390(9) .
Na1 N62 2.435(6) .
Na1 N61 2.465(6) .
Na1 O41 2.608(5) .
Na1 O45 2.668(6) .
Na1 O46 2.708(6) .
Na1 O42 2.745(6) .
Na1 O44 2.748(6) .
Na1 O43 2.922(6) .
O41 C41 1.393(9) .
O41 C52 1.402(8) .
O42 C43 1.397(9) .
O42 C42 1.422(9) .
O43 C44 1.374(10) .
O43 C45 1.396(10) .
O44 C46 1.429(10) .
O44 C47 1.434(13) .
O45 C48 1.434(9) .
O45 C49 1.432(8) .
O46 C50 1.403(9) .
O46 C51 1.412(7) .
C41 C42 1.467(11) .
C43 C44 1.472(11) .
C45 C46 1.478(12) .
C47 C48 1.480(14) .
C49 C50 1.496(10) .
C51 C52 1.467(10) .
N61 C65 1.320(8) .
N61 C61 1.334(8) .
C61 C62 1.380(9) .
C62 C63 1.344(9) .
C63 C64 1.376(8) .
C64 C65 1.368(8) .
N62 C70 1.300(10) .
N62 C66 1.319(8) .
C66 C67 1.379(10) .
C67 C68 1.358(11) .
C68 C69 1.367(11) .
C69 C70 1.391(10) .
Na2 N81 2.417(5) .
Na2 N81 2.418(5) 3_567
Na2 O73 2.695(4) .
Na2 O73 2.695(4) 3_567
Na2 O71 2.766(5) .
Na2 O71 2.766(5) 3_567
Na2 O72 2.804(4) 3_567
Na2 O72 2.804(4) .
O71 C71 1.421(7) .
O71 C76 1.422(8) 3_567
O72 C73 1.414(8) .
O72 C72 1.415(8) .
O73 C74 1.421(7) .
O73 C75 1.438(8) .
C71 C72 1.481(9) .
C73 C74 1.502(9) .
C75 C76 1.475(10) .
C76 O71 1.422(8) 3_567
N81 C85 1.318(8) .
N81 C81 1.337(8) .
C81 C82 1.361(8) .
C82 C83 1.354(8) .
C83 C84 1.377(8) .
C84 C85 1.371(8) .
Na3 N101 2.518(6) .
Na3 N101 2.518(6) 3_766
Na3 O91 2.655(13) .
Na3 O91 2.655(13) 3_766
Na3 O92 2.722(8) .
Na3 O92 2.722(8) 3_766
Na3 O93 2.767(9) 3_766
Na3 O93 2.767(9) .
O91 C96 1.418(19) 3_766
O91 C91 1.436(18) .
O92 C92 1.375(19) .
O92 C93 1.419(16) .
O93 C95 1.346(18) .
O93 C94 1.416(15) .
C91 C92 1.51(2) .
C93 C94 1.432(19) .
C95 C96 1.47(2) .
C96 O91 1.418(19) 3_766
N101 C101 1.310(10) .
N101 C105 1.332(8) .
C101 C102 1.369(10) .
C102 C103 1.365(11) .
C103 C104 1.358(11) .
C104 C105 1.322(9) .
N111 C115 1.3877 .
N111 C111 1.3887 .
C111 C112 1.3886 .
C112 C113 1.3877 .
C113 C114 1.3887 .
C114 C115 1.3886 .
